data_7130880
loop_
_publ_author_name
'Shi, Shi-Hui'
'Wei, Jian'
'Liang, Chun-Miao'
'Bai, Huan'
'Zhu, Hai-Tao'
'Zhang, Yantu'
'Fu, Feng'

_publ_section_title
;
 Electro-oxidation induced O--S cross-coupling of quinoxalinones with
 sodium sulfinates for synthesizing 2-sulfonyloxylated quinoxalines
;
_journal_name_full 'Chemical Communications'
_journal_paper_doi 10.1039/D2CC04524A
_journal_year 2022
_chemical_formula_moiety 'C15 H10 Br2 N2 O3 S'
_chemical_formula_sum 'C15 H10 Br2 N2 O3 S'
_chemical_formula_weight 458.13
_space_group_crystal_system triclinic
_space_group_IT_number 2
_space_group_name_Hall '-P 1'
_space_group_name_H-M_alt 'P -1'
_atom_sites_solution_hydrogens geom
_atom_sites_solution_primary iterative
_audit_creation_date 2021-10-18
_audit_creation_method
;
Olex2 1.2
(compiled 2018.05.29 svn.r3508 for OlexSys, GUI svn.r5506)
;
_audit_update_record
;
2022-03-25 deposited with the CCDC.	2022-10-07 downloaded from the CCDC.
;
_cell_angle_alpha 88.586(4)
_cell_angle_beta 79.678(3)
_cell_angle_gamma 84.807(4)
_cell_formula_units_Z 2
_cell_length_a 6.2412(7)
_cell_length_b 8.1065(9)
_cell_length_c 16.0274(18)
_cell_measurement_reflns_used 8951
_cell_measurement_temperature 293(2)
_cell_measurement_theta_max 27.492
_cell_measurement_theta_min 3.331
_cell_volume 794.47(15)
_computing_cell_refinement 'SAINT V8.38A (?, 2016)'
_computing_data_reduction 'SAINT V8.38A (?, 2016)'
_computing_molecular_graphics 'Olex2 (Dolomanov et al., 2009)'
_computing_publication_material 'Olex2 (Dolomanov et al., 2009)'
_computing_structure_refinement 'XL (Sheldrick, 2008)'
_computing_structure_solution
;
Superflip (Palatinus & Chapuis, 2007;Palatinus & van der Lee, 2008;
Palatinus et al., 2012)
;
_diffrn_ambient_temperature 293(2)
_diffrn_measured_fraction_theta_full 0.996
_diffrn_measured_fraction_theta_max 0.997
_diffrn_measurement_device_type 'CCD area detector'
_diffrn_measurement_method 'phi and omega scans'
_diffrn_radiation_monochromator graphite
_diffrn_radiation_type MoK\a
_diffrn_radiation_wavelength 0.71073
_diffrn_reflns_av_R_equivalents 0.0254
_diffrn_reflns_av_unetI/netI 0.0237
_diffrn_reflns_Laue_measured_fraction_full 0.996
_diffrn_reflns_Laue_measured_fraction_max 0.997
_diffrn_reflns_limit_h_max 8
_diffrn_reflns_limit_h_min -8
_diffrn_reflns_limit_k_max 10
_diffrn_reflns_limit_k_min -10
_diffrn_reflns_limit_l_max 20
_diffrn_reflns_limit_l_min -20
_diffrn_reflns_number 16685
_diffrn_reflns_point_group_measured_fraction_full 0.996
_diffrn_reflns_point_group_measured_fraction_max 0.997
_diffrn_reflns_theta_full 25.242
_diffrn_reflns_theta_max 27.511
_diffrn_reflns_theta_min 3.331
_exptl_absorpt_coefficient_mu 5.248
_exptl_absorpt_correction_T_max 0.7456
_exptl_absorpt_correction_T_min 0.5543
_exptl_absorpt_correction_type multi-scan
_exptl_absorpt_process_details
;
SADABS-2016/2 (Bruker,2016/2) was used for absorption correction.
wR2(int) was 0.0883 before and 0.0429 after correction.
The Ratio of minimum to maximum transmission is 0.7434.
The \l/2 correction factor is Not present.
;
_exptl_crystal_colour colorless
_exptl_crystal_density_diffrn 1.915
_exptl_crystal_description block
_exptl_crystal_F_000 448
_exptl_crystal_size_max 0.36
_exptl_crystal_size_mid 0.28
_exptl_crystal_size_min 0.21
_refine_diff_density_max 0.539
_refine_diff_density_min -0.899
_refine_diff_density_rms 0.072
_refine_ls_extinction_method none
_refine_ls_goodness_of_fit_ref 1.027
_refine_ls_hydrogen_treatment constr
_refine_ls_matrix_type full
_refine_ls_number_parameters 209
_refine_ls_number_reflns 3649
_refine_ls_number_restraints 0
_refine_ls_restrained_S_all 1.027
_refine_ls_R_factor_all 0.0412
_refine_ls_R_factor_gt 0.0302
_refine_ls_shift/su_max 0.002
_refine_ls_shift/su_mean 0.000
_refine_ls_structure_factor_coef Fsqd
_refine_ls_weighting_details 'w=1/[\s^2^(Fo^2^)+(0.0397P)^2^+0.3873P] where P=(Fo^2^+2Fc^2^)/3'
_refine_ls_weighting_scheme calc
_refine_ls_wR_factor_gt 0.0733
_refine_ls_wR_factor_ref 0.0779
_reflns_Friedel_coverage 0.000
_reflns_number_gt 2989
_reflns_number_total 3649
_reflns_threshold_expression 'I > 2\s(I)'
_cod_data_source_file d2cc04524a2.cif
_cod_data_source_block 111
_cod_database_code 7130880
_shelx_shelxl_version_number 2018/3
_shelx_space_group_comment
;
The symmetry employed for this shelxl refinement is uniquely defined
by the following loop, which should always be used as a source of
symmetry information in preference to the above space-group names.
They are only intended as comments.
;
_shelx_estimated_absorpt_t_max 0.405
_shelx_estimated_absorpt_t_min 0.254
_olex2_refinement_description
;
1. Fixed Uiso
 At 1.2 times of:
  All C(H) groups
 At 1.5 times of:
  All C(H,H,H) groups
2.a Aromatic/amide H refined with riding coordinates:
 C3(H3), C6(H6), C4(H4), C15(H15), C9(H9), C12(H12), C7(H7)
2.b Idealised Me refined as rotating group:
 C1(H1A,H1B,H1C)
;
_olex2_submission_special_instructions 'No special instructions were received'

loop_
_space_group_symop_operation_xyz
'x, y, z'
'-x, -y, -z'

loop_
_atom_site_label
_atom_site_type_symbol
_atom_site_fract_x
_atom_site_fract_y
_atom_site_fract_z
_atom_site_U_iso_or_equiv
_atom_site_adp_type
_atom_site_occupancy
_atom_site_site_symmetry_order
_atom_site_calc_flag
_atom_site_refinement_flags_posn
_atom_site_refinement_flags_adp
_atom_site_refinement_flags_occupancy
_atom_site_disorder_assembly
_atom_site_disorder_group
Br1 Br 0.32806(5) 0.64363(4) 1.11799(2) 0.05517(10) Uani 1 1 d . . . . .
Br2 Br -0.14312(5) 0.86274(4) 1.19776(2) 0.05889(11) Uani 1 1 d . . . . .
S1 S 0.14230(10) 0.70630(7) 0.62838(4) 0.03916(15) Uani 1 1 d . . . . .
O2 O 0.2478(3) 0.8377(2) 0.65527(13) 0.0554(5) Uani 1 1 d . . . . .
O1 O 0.0480(4) 0.7211(3) 0.55427(12) 0.0587(5) Uani 1 1 d . . . . .
O3 O -0.0683(3) 0.6776(2) 0.70095(11) 0.0478(4) Uani 1 1 d . . . . .
C5 C 0.3075(4) 0.5207(3) 0.62578(14) 0.0336(5) Uani 1 1 d . . . . .
C13 C 0.1233(4) 0.7145(3) 1.04781(16) 0.0385(5) Uani 1 1 d . . . . .
N2 N 0.0643(3) 0.6771(2) 0.82716(13) 0.0384(4) Uani 1 1 d . . . . .
N1 N -0.3300(3) 0.8639(3) 0.89597(13) 0.0409(5) Uani 1 1 d . . . . .
C3 C 0.3914(5) 0.2422(3) 0.58055(18) 0.0501(7) Uani 1 1 d . . . . .
H3 H 0.357508 0.151365 0.552688 0.060 Uiso 1 1 calc R . . . .
C14 C -0.0726(4) 0.8072(3) 1.08191(15) 0.0376(5) Uani 1 1 d . . . . .
C11 C 0.0205(4) 0.7231(3) 0.91099(15) 0.0344(5) Uani 1 1 d . . . . .
C2 C 0.5748(4) 0.2288(3) 0.61754(16) 0.0438(6) Uani 1 1 d . . . . .
C6 C 0.4906(4) 0.5112(3) 0.66352(18) 0.0482(6) Uani 1 1 d . . . . .
H6 H 0.523795 0.601680 0.691871 0.058 Uiso 1 1 calc R . . . .
C10 C -0.1768(4) 0.8169(3) 0.94486(15) 0.0339(5) Uani 1 1 d . . . . .
C4 C 0.2568(4) 0.3871(3) 0.58381(17) 0.0448(6) Uani 1 1 d . . . . .
H4 H 0.133831 0.394689 0.558152 0.054 Uiso 1 1 calc R . . . .
C8 C -0.0855(4) 0.7247(3) 0.78440(15) 0.0371(5) Uani 1 1 d . . . . .
C15 C -0.2189(4) 0.8594(3) 1.03093(15) 0.0375(5) Uani 1 1 d . . . . .
H15 H -0.346703 0.923229 1.053274 0.045 Uiso 1 1 calc R . . . .
C9 C -0.2851(4) 0.8180(3) 0.81729(16) 0.0410(5) Uani 1 1 d . . . . .
H9 H -0.385571 0.846776 0.781833 0.049 Uiso 1 1 calc R . . . .
C12 C 0.1706(4) 0.6739(3) 0.96417(16) 0.0398(5) Uani 1 1 d . . . . .
H12 H 0.301968 0.613812 0.942423 0.048 Uiso 1 1 calc R . . . .
C7 C 0.6228(4) 0.3655(4) 0.65835(18) 0.0512(7) Uani 1 1 d . . . . .
H7 H 0.747498 0.358555 0.682902 0.061 Uiso 1 1 calc R . . . .
C1 C 0.7218(6) 0.0710(4) 0.6126(2) 0.0676(9) Uani 1 1 d . . . . .
H1A H 0.634865 -0.021266 0.625497 0.101 Uiso 1 1 calc GR . . . .
H1B H 0.818508 0.074024 0.652754 0.101 Uiso 1 1 calc GR . . . .
H1C H 0.805999 0.059154 0.556440 0.101 Uiso 1 1 calc GR . . . .

loop_
_atom_site_aniso_label
_atom_site_aniso_U_11
_atom_site_aniso_U_22
_atom_site_aniso_U_33
_atom_site_aniso_U_23
_atom_site_aniso_U_13
_atom_site_aniso_U_12
Br1 0.04560(17) 0.06260(19) 0.05912(19) 0.00845(13) -0.01617(13) -0.00325(13)
Br2 0.05704(18) 0.0811(2) 0.03557(15) -0.00823(13) 0.00058(12) -0.00534(15)
S1 0.0426(3) 0.0368(3) 0.0346(3) -0.0058(2) 0.0000(2) 0.0033(2)
O2 0.0604(12) 0.0401(10) 0.0598(12) -0.0100(9) 0.0081(9) -0.0076(9)
O1 0.0723(13) 0.0624(13) 0.0384(10) -0.0021(9) -0.0152(9) 0.0213(10)
O3 0.0359(9) 0.0647(12) 0.0405(10) -0.0206(8) 0.0028(7) -0.0057(8)
C5 0.0343(11) 0.0363(12) 0.0287(11) -0.0052(9) -0.0019(9) -0.0013(9)
C13 0.0331(12) 0.0354(12) 0.0464(14) 0.0049(10) -0.0040(10) -0.0068(10)
N2 0.0316(10) 0.0397(11) 0.0399(11) -0.0100(8) 0.0043(8) 0.0000(8)
N1 0.0331(10) 0.0447(12) 0.0402(11) -0.0053(9) 0.0015(9) 0.0077(9)
C3 0.0618(17) 0.0354(13) 0.0554(16) -0.0133(11) -0.0167(13) -0.0008(12)
C14 0.0367(12) 0.0376(12) 0.0358(12) 0.0001(9) 0.0041(10) -0.0102(10)
C11 0.0306(11) 0.0290(11) 0.0400(12) -0.0032(9) 0.0033(9) -0.0011(9)
C2 0.0445(14) 0.0433(14) 0.0382(13) 0.0056(11) 0.0017(11) 0.0049(11)
C6 0.0413(14) 0.0523(16) 0.0539(16) -0.0196(12) -0.0147(12) -0.0017(12)
C10 0.0294(11) 0.0306(11) 0.0378(12) -0.0012(9) 0.0036(9) -0.0002(9)
C4 0.0463(14) 0.0455(14) 0.0461(14) -0.0111(11) -0.0188(12) 0.0006(11)
C8 0.0336(12) 0.0367(12) 0.0378(12) -0.0085(10) 0.0051(10) -0.0056(10)
C15 0.0304(11) 0.0362(12) 0.0408(13) -0.0045(10) 0.0066(10) 0.0006(9)
C9 0.0345(12) 0.0452(14) 0.0404(13) -0.0038(10) -0.0014(10) 0.0026(10)
C12 0.0300(11) 0.0374(13) 0.0478(14) -0.0032(10) 0.0016(10) 0.0033(9)
C7 0.0380(14) 0.0641(18) 0.0524(16) -0.0049(13) -0.0149(12) 0.0048(12)
C1 0.072(2) 0.0485(17) 0.074(2) 0.0111(15) -0.0011(17) 0.0160(15)

loop_
_atom_type_symbol
_atom_type_description
_atom_type_scat_dispersion_real
_atom_type_scat_dispersion_imag
_atom_type_scat_source
C C 0.0033 0.0016 'International Tables Vol C Tables 4.2.6.8 and 6.1.1.4'
H H 0.0000 0.0000 'International Tables Vol C Tables 4.2.6.8 and 6.1.1.4'
Br Br -0.2901 2.4595 'International Tables Vol C Tables 4.2.6.8 and 6.1.1.4'
N N 0.0061 0.0033 'International Tables Vol C Tables 4.2.6.8 and 6.1.1.4'
O O 0.0106 0.0060 'International Tables Vol C Tables 4.2.6.8 and 6.1.1.4'
S S 0.1246 0.1234 'International Tables Vol C Tables 4.2.6.8 and 6.1.1.4'

loop_
_geom_angle_atom_site_label_1
_geom_angle_atom_site_label_2
_geom_angle_atom_site_label_3
_geom_angle
_geom_angle_site_symmetry_1
_geom_angle_site_symmetry_3
_geom_angle_publ_flag
O2 S1 O3 107.46(11) . . ?
O2 S1 C5 110.76(12) . . ?
O1 S1 O2 121.16(14) . . ?
O1 S1 O3 101.83(12) . . ?
O1 S1 C5 109.36(11) . . ?
O3 S1 C5 104.66(11) . . ?
C8 O3 S1 123.27(16) . . ?
C6 C5 S1 119.57(18) . . ?
C4 C5 S1 119.35(18) . . ?
C4 C5 C6 121.1(2) . . ?
C14 C13 Br1 120.20(19) . . ?
C12 C13 Br1 118.58(18) . . ?
C12 C13 C14 121.2(2) . . ?
C8 N2 C11 115.05(19) . . ?
C9 N1 C10 116.6(2) . . ?
C2 C3 H3 119.2 . . ?
C2 C3 C4 121.5(2) . . ?
C4 C3 H3 119.2 . . ?
C13 C14 Br2 121.98(19) . . ?
C15 C14 Br2 118.00(17) . . ?
C15 C14 C13 120.0(2) . . ?
N2 C11 C10 120.8(2) . . ?
N2 C11 C12 119.8(2) . . ?
C12 C11 C10 119.3(2) . . ?
C3 C2 C7 118.3(2) . . ?
C3 C2 C1 121.0(3) . . ?
C7 C2 C1 120.6(3) . . ?
C5 C6 H6 120.7 . . ?
C7 C6 C5 118.7(2) . . ?
C7 C6 H6 120.7 . . ?
N1 C10 C11 121.3(2) . . ?
N1 C10 C15 119.1(2) . . ?
C15 C10 C11 119.5(2) . . ?
C5 C4 H4 120.6 . . ?
C3 C4 C5 118.8(2) . . ?
C3 C4 H4 120.6 . . ?
O3 C8 C9 114.0(2) . . ?
N2 C8 O3 120.9(2) . . ?
N2 C8 C9 125.0(2) . . ?
C14 C15 C10 120.1(2) . . ?
C14 C15 H15 119.9 . . ?
C10 C15 H15 119.9 . . ?
N1 C9 C8 121.2(2) . . ?
N1 C9 H9 119.4 . . ?
C8 C9 H9 119.4 . . ?
C13 C12 C11 119.7(2) . . ?
C13 C12 H12 120.1 . . ?
C11 C12 H12 120.1 . . ?
C2 C7 H7 119.2 . . ?
C6 C7 C2 121.6(2) . . ?
C6 C7 H7 119.2 . . ?
C2 C1 H1A 109.5 . . ?
C2 C1 H1B 109.5 . . ?
C2 C1 H1C 109.5 . . ?
H1A C1 H1B 109.5 . . ?
H1A C1 H1C 109.5 . . ?
H1B C1 H1C 109.5 . . ?

loop_
_geom_bond_atom_site_label_1
_geom_bond_atom_site_label_2
_geom_bond_distance
_geom_bond_site_symmetry_2
_geom_bond_publ_flag
Br1 C13 1.892(2) . ?
Br2 C14 1.886(2) . ?
S1 O2 1.416(2) . ?
S1 O1 1.415(2) . ?
S1 O3 1.6216(18) . ?
S1 C5 1.742(2) . ?
O3 C8 1.383(3) . ?
C5 C6 1.381(3) . ?
C5 C4 1.379(3) . ?
C13 C14 1.404(3) . ?
C13 C12 1.362(4) . ?
N2 C11 1.376(3) . ?
N2 C8 1.282(3) . ?
N1 C10 1.364(3) . ?
N1 C9 1.298(3) . ?
C3 H3 0.9300 . ?
C3 C2 1.375(4) . ?
C3 C4 1.377(4) . ?
C14 C15 1.364(4) . ?
C11 C10 1.414(3) . ?
C11 C12 1.402(3) . ?
C2 C7 1.382(4) . ?
C2 C1 1.501(4) . ?
C6 H6 0.9300 . ?
C6 C7 1.374(4) . ?
C10 C15 1.403(3) . ?
C4 H4 0.9300 . ?
C8 C9 1.420(3) . ?
C15 H15 0.9300 . ?
C9 H9 0.9300 . ?
C12 H12 0.9300 . ?
C7 H7 0.9300 . ?
C1 H1A 0.9600 . ?
C1 H1B 0.9600 . ?
C1 H1C 0.9600 . ?

loop_
_geom_torsion_atom_site_label_1
_geom_torsion_atom_site_label_2
_geom_torsion_atom_site_label_3
_geom_torsion_atom_site_label_4
_geom_torsion
_geom_torsion_site_symmetry_1
_geom_torsion_site_symmetry_2
_geom_torsion_site_symmetry_3
_geom_torsion_site_symmetry_4
_geom_torsion_publ_flag
Br1 C13 C14 Br2 -0.9(3) . . . . ?
Br1 C13 C14 C15 179.37(18) . . . . ?
Br1 C13 C12 C11 179.23(18) . . . . ?
Br2 C14 C15 C10 -178.09(17) . . . . ?
S1 O3 C8 N2 -53.7(3) . . . . ?
S1 O3 C8 C9 130.1(2) . . . . ?
S1 C5 C6 C7 -177.9(2) . . . . ?
S1 C5 C4 C3 178.5(2) . . . . ?
O2 S1 O3 C8 -23.1(2) . . . . ?
O2 S1 C5 C6 12.5(2) . . . . ?
O2 S1 C5 C4 -165.6(2) . . . . ?
O1 S1 O3 C8 -151.4(2) . . . . ?
O1 S1 C5 C6 148.5(2) . . . . ?
O1 S1 C5 C4 -29.6(2) . . . . ?
O3 S1 C5 C6 -103.1(2) . . . . ?
O3 S1 C5 C4 78.9(2) . . . . ?
O3 C8 C9 N1 176.4(2) . . . . ?
C5 S1 O3 C8 94.7(2) . . . . ?
C5 C6 C7 C2 -0.9(4) . . . . ?
C13 C14 C15 C10 1.7(4) . . . . ?
N2 C11 C10 N1 0.4(3) . . . . ?
N2 C11 C10 C15 178.8(2) . . . . ?
N2 C11 C12 C13 -177.6(2) . . . . ?
N2 C8 C9 N1 0.5(4) . . . . ?
N1 C10 C15 C14 177.0(2) . . . . ?
C3 C2 C7 C6 1.0(4) . . . . ?
C14 C13 C12 C11 -0.9(4) . . . . ?
C11 N2 C8 O3 -175.8(2) . . . . ?
C11 N2 C8 C9 0.0(4) . . . . ?
C11 C10 C15 C14 -1.5(3) . . . . ?
C2 C3 C4 C5 -0.5(4) . . . . ?
C6 C5 C4 C3 0.5(4) . . . . ?
C10 N1 C9 C8 -0.4(4) . . . . ?
C10 C11 C12 C13 1.1(4) . . . . ?
C4 C5 C6 C7 0.2(4) . . . . ?
C4 C3 C2 C7 -0.2(4) . . . . ?
C4 C3 C2 C1 -179.2(3) . . . . ?
C8 N2 C11 C10 -0.3(3) . . . . ?
C8 N2 C11 C12 178.3(2) . . . . ?
C9 N1 C10 C11 0.0(3) . . . . ?
C9 N1 C10 C15 -178.4(2) . . . . ?
C12 C13 C14 Br2 179.29(18) . . . . ?
C12 C13 C14 C15 -0.5(4) . . . . ?
C12 C11 C10 N1 -178.3(2) . . . . ?
C12 C11 C10 C15 0.1(3) . . . . ?
C1 C2 C7 C6 179.9(3) . . . . ?
